data_1507302
loop_
_publ_author_name
'Sun, Pei-Pei'
'Chang, Meng-Yang'
'Chiang, Michael Y.'
'Chang, Nein-Chen'

_publ_section_title
;
 A facile route to polysubstitutedN-benzyl pyroglutamates.
;
_journal_issue 10
_journal_name_full 'Organic letters'
_journal_page_first 1761
_journal_page_last 1763
_journal_paper_doi 10.1021/ol0344164
_journal_volume 5
_journal_year 2003
_chemical_formula_moiety 'C29 H31 N O6 S '
_chemical_formula_sum 'C29 H31 N O6 S'
_chemical_formula_weight 521.63
_chemical_melting_point 388
_chemical_name_systematic
; 
ethyl 1-benzyl-3-[(benzyloxy)methyl]-4-[(4-methylphenyl)sulfonyl]-5-oxo-2-pyrrolidinecarboxylate 
;
_space_group_IT_number 2
_symmetry_cell_setting triclinic
_symmetry_Int_Tables_number 2
_symmetry_space_group_name_Hall '-P 1'
_symmetry_space_group_name_H-M 'P -1'
_audit_creation_date 2003-01-20
_audit_creation_method 'by teXsan v1.8'
_audit_update_record
;
?
;
_cell_angle_alpha 99.86(3)
_cell_angle_beta 95.91(2)
_cell_angle_gamma 69.86(3)
_cell_formula_units_Z 2
_cell_length_a 11.999(4)
_cell_length_b 13.807(7)
_cell_length_c 8.733(2)
_cell_measurement_reflns_used 25
_cell_measurement_temperature 298.2
_cell_measurement_theta_max 10.8
_cell_measurement_theta_min 4.9
_cell_volume 1336.8(9)
_computing_cell_refinement 'MSC/AFC Diffractometer Control'
_computing_data_collection 'MSC/AFC Diffractometer Control'
_computing_data_reduction 'teXsan (MSC, 1992-1997)'
_computing_publication_material 'teXsan (MSC, 1992-1997)'
_computing_structure_refinement 'teXsan (MSC, 1992-1997)'
_diffrn_ambient_temperature 298.2
_diffrn_measurement_device_type 'Rigaku AFC7S'
_diffrn_measurement_method \w-2\q
_diffrn_orient_matrix_UB_11 -0.04321
_diffrn_orient_matrix_UB_12 -0.02600
_diffrn_orient_matrix_UB_13 -0.09310
_diffrn_orient_matrix_UB_21 0.03752
_diffrn_orient_matrix_UB_22 0.03007
_diffrn_orient_matrix_UB_23 -0.06834
_diffrn_orient_matrix_UB_31 0.06799
_diffrn_orient_matrix_UB_32 -0.06709
_diffrn_orient_matrix_UB_33 -0.01423
_diffrn_radiation_detector 'scintillation counter'
_diffrn_radiation_monochromator graphite
_diffrn_radiation_source 'X-ray tube'
_diffrn_radiation_type 'Mo K\a'
_diffrn_radiation_wavelength 0.7107
_diffrn_reflns_av_R_equivalents 0.01468
_diffrn_reflns_av_sigmaI/netI 0.060
_diffrn_reflns_limit_h_max 14
_diffrn_reflns_limit_h_min 0
_diffrn_reflns_limit_k_max 17
_diffrn_reflns_limit_k_min -15
_diffrn_reflns_limit_l_max 10
_diffrn_reflns_limit_l_min -10
_diffrn_reflns_number 5509
_diffrn_reflns_reduction_process 'Lp corrections applied'
_diffrn_reflns_theta_max 26.00
_diffrn_reflns_theta_min 2.37
_diffrn_standards_decay_% -0.01
_diffrn_standards_interval_count 150
_diffrn_standards_number 3
_exptl_absorpt_coefficient_mu 0.164
_exptl_absorpt_correction_T_max 1.000
_exptl_absorpt_correction_T_min 0.907
_exptl_absorpt_correction_type
;
\y scans (North,Phillips & Matthews, 1968)
;
_exptl_crystal_colour colorless
_exptl_crystal_density_diffrn 1.296
_exptl_crystal_density_meas ?
_exptl_crystal_description prism
_exptl_crystal_F_000 552.00
_exptl_crystal_size_max 0.42
_exptl_crystal_size_mid 0.40
_exptl_crystal_size_min 0.20
_refine_diff_density_max 0.52
_refine_diff_density_min -0.50
_refine_ls_extinction_method none
_refine_ls_goodness_of_fit_all 1.760
_refine_ls_goodness_of_fit_ref 2.037
_refine_ls_hydrogen_treatment noref
_refine_ls_matrix_type full
_refine_ls_number_constraints 0
_refine_ls_number_parameters 334
_refine_ls_number_reflns 3359
_refine_ls_number_restraints 0
_refine_ls_R_factor_all 0.0966
_refine_ls_R_factor_gt 0.0563
_refine_ls_shift/su_max 0.0007
_refine_ls_shift/su_mean 0.0002
_refine_ls_structure_factor_coef F
_refine_ls_weighting_details 'w = 1/[\s^2^(Fo) + 0.00106|Fo|^2^]'
_refine_ls_weighting_scheme sigma
_refine_ls_wR_factor_all 0.0973
_refine_ls_wR_factor_ref 0.0886
_reflns_number_gt 3359
_reflns_number_total 5247
_reflns_threshold_expression I>3.00\s(I)
_cod_data_source_file ol0344164si20030402_022345.cif
_cod_data_source_block organo44_(S484-1)_1/15/2003
_cod_depositor_comments
;
The following automatic conversions were performed:

'_exptl_crystal_density_meas' value 'not measured' was changed to '?'
- the value is perceived as not measured.

Automatic conversion script
Id: cif_fix_values 3008 2015-01-20 13:52:24Z robertas 
;
_cod_original_cell_volume 1336.7(9)
_cod_original_sg_symbol_H-M 'P -1       '
_cod_original_formula_sum 'C29 H31 N O6 S '
_cod_database_code 1507302

loop_
_symmetry_equiv_pos_as_xyz
'   +x,   +y,   +z'
'   -x,   -y,   -z'

loop_
_atom_site_label
_atom_site_fract_x
_atom_site_fract_y
_atom_site_fract_z
_atom_site_U_iso_or_equiv
_atom_site_occupancy
_atom_site_adp_type
_atom_site_calc_flag
S(1) 0.33178(8) -0.00073(6) 0.11230(9) 0.0454(2) 1.000 Uani d
O(1) 0.3770(2) -0.0287(2) 0.4742(3) 0.0567(8) 1.000 Uani d
O(2) 0.3888(2) -0.1100(2) 0.1163(3) 0.0609(8) 1.000 Uani d
O(3) 0.3394(2) 0.0411(2) -0.0237(3) 0.0588(8) 1.000 Uani d
O(4) 0.4000(5) 0.3297(2) 0.2280(5) 0.153(2) 1.000 Uani d
O(5) 0.1385(3) 0.3425(2) 0.3810(4) 0.0810(9) 1.000 Uani d
O(6) 0.2455(2) 0.3999(2) 0.5746(3) 0.0700(8) 1.000 Uani d
N(1) 0.3229(2) 0.1494(2) 0.5152(3) 0.0459(7) 1.000 Uani d
C(1) 0.3643(3) 0.0538(2) 0.4299(4) 0.0429(9) 1.000 Uani d
C(2) 0.3941(3) 0.0677(2) 0.2715(4) 0.0415(8) 1.000 Uani d
C(3) 0.3544(3) 0.1847(2) 0.2709(4) 0.0461(9) 1.000 Uani d
C(4) 0.3371(3) 0.2324(2) 0.4438(4) 0.0454(9) 1.000 Uani d
C(5) 0.3073(3) 0.1616(3) 0.6806(4) 0.058(1) 1.000 Uani d
C(6) 0.1838(3) 0.2275(3) 0.7301(4) 0.053(1) 1.000 Uani d
C(7) 0.0852(4) 0.2174(4) 0.6421(6) 0.076(1) 1.000 Uani d
C(8) -0.0271(4) 0.2771(5) 0.6969(9) 0.111(2) 1.000 Uani d
C(9) -0.0412(6) 0.3418(5) 0.829(1) 0.124(3) 1.000 Uani d
C(10) 0.0566(7) 0.3535(4) 0.9165(8) 0.113(2) 1.000 Uani d
C(11) 0.1678(4) 0.2951(3) 0.8669(5) 0.077(1) 1.000 Uani d
C(12) 0.1801(3) 0.0334(2) 0.1510(4) 0.0457(9) 1.000 Uani d
C(13) 0.0962(3) 0.1128(3) 0.0842(5) 0.060(1) 1.000 Uani d
C(14) -0.0214(4) 0.1397(3) 0.1192(6) 0.072(1) 1.000 Uani d
C(15) -0.0564(4) 0.0893(3) 0.2193(5) 0.067(1) 1.000 Uani d
C(16) 0.0286(4) 0.0080(4) 0.2793(5) 0.071(1) 1.000 Uani d
C(17) 0.1481(3) -0.0221(3) 0.2461(5) 0.060(1) 1.000 Uani d
C(18) -0.1846(4) 0.1213(5) 0.2592(7) 0.105(2) 1.000 Uani d
C(19) 0.4410(4) 0.2196(3) 0.1991(5) 0.074(1) 1.000 Uani d
C(20) 0.4154(8) 0.3831(4) 0.1415(9) 0.148(3) 1.000 Uani d
C(21) 0.3914(5) 0.4974(3) 0.2124(7) 0.089(2) 1.000 Uani d
C(22) 0.3793(6) 0.5686(4) 0.1107(8) 0.120(2) 1.000 Uani d
C(23) 0.3646(6) 0.6731(4) 0.175(1) 0.125(3) 1.000 Uani d
C(24) 0.3689(5) 0.7018(4) 0.331(1) 0.117(2) 1.000 Uani d
C(25) 0.3733(5) 0.6342(4) 0.4228(8) 0.109(2) 1.000 Uani d
C(26) 0.3841(5) 0.5316(4) 0.3672(7) 0.094(2) 1.000 Uani d
C(27) 0.2279(3) 0.3302(3) 0.4599(4) 0.054(1) 1.000 Uani d
C(28) 0.1435(5) 0.4957(3) 0.6055(7) 0.103(2) 1.000 Uani d
C(29) 0.1791(8) 0.5650(5) 0.7331(9) 0.155(3) 1.000 Uani d
H(1) 0.4781 0.0410 0.2655 0.050 1.000 Uiso c
H(2) 0.2798 0.2058 0.2151 0.055 1.000 Uiso c
H(3) 0.4057 0.2482 0.4881 0.055 1.000 Uiso c
H(4) 0.3247 0.0944 0.7090 0.070 1.000 Uiso c
H(5) 0.3618 0.1933 0.7345 0.070 1.000 Uiso c
H(6) 0.0933 0.1711 0.5468 0.091 1.000 Uiso c
H(7) -0.0957 0.2710 0.6371 0.133 1.000 Uiso c
H(8) -0.1187 0.3802 0.8641 0.149 1.000 Uiso c
H(9) 0.0471 0.4014 1.0101 0.136 1.000 Uiso c
H(10) 0.2354 0.3018 0.9288 0.093 1.000 Uiso c
H(11) 0.1187 0.1484 0.0153 0.072 1.000 Uiso c
H(12) -0.0797 0.1944 0.0733 0.087 1.000 Uiso c
H(13) 0.0055 -0.0290 0.3454 0.086 1.000 Uiso c
H(14) 0.2059 -0.0792 0.2876 0.072 1.000 Uiso c
H(15) -0.1907 0.1410 0.3687 0.126 1.000 Uiso c
H(16) -0.2307 0.1787 0.2081 0.126 1.000 Uiso c
H(17) -0.2130 0.0645 0.2266 0.126 1.000 Uiso c
H(18) 0.4425 0.1963 0.0902 0.088 1.000 Uiso c
H(19) 0.5183 0.1927 0.2455 0.088 1.000 Uiso c
H(20) 0.4954 0.3544 0.1120 0.178 1.000 Uiso c
H(21) 0.3636 0.3810 0.0520 0.178 1.000 Uiso c
H(22) 0.3806 0.5475 0.0012 0.145 1.000 Uiso c
H(23) 0.3517 0.7237 0.1082 0.151 1.000 Uiso c
H(24) 0.3687 0.7699 0.3732 0.141 1.000 Uiso c
H(25) 0.3688 0.6569 0.5316 0.131 1.000 Uiso c
H(26) 0.3865 0.4853 0.4372 0.113 1.000 Uiso c
H(27) 0.1209 0.5288 0.5150 0.123 1.000 Uiso c
H(28) 0.0786 0.4795 0.6347 0.123 1.000 Uiso c
H(29) 0.2015 0.5315 0.8234 0.187 1.000 Uiso c
H(30) 0.2443 0.5806 0.7037 0.187 1.000 Uiso c
H(31) 0.1142 0.6278 0.7549 0.187 1.000 Uiso c

loop_
_atom_site_aniso_label
_atom_site_aniso_U_11
_atom_site_aniso_U_22
_atom_site_aniso_U_33
_atom_site_aniso_U_12
_atom_site_aniso_U_13
_atom_site_aniso_U_23
S(1) 0.0514(5) 0.0379(4) 0.0462(5) -0.0126(3) 0.0108(3) 0.0040(3)
O(1) 0.068(2) 0.047(1) 0.060(1) -0.021(1) -0.002(1) 0.024(1)
O(2) 0.066(2) 0.036(1) 0.077(2) -0.010(1) 0.019(1) 0.001(1)
O(3) 0.069(2) 0.066(2) 0.045(1) -0.025(1) 0.010(1) 0.011(1)
O(4) 0.291(6) 0.040(2) 0.148(4) -0.051(3) 0.140(4) -0.004(2)
O(5) 0.066(2) 0.063(2) 0.083(2) 0.012(1) 0.002(2) 0.000(1)
O(6) 0.079(2) 0.041(1) 0.078(2) -0.008(1) 0.017(1) -0.009(1)
N(1) 0.045(2) 0.045(2) 0.044(1) -0.005(1) 0.007(1) 0.014(1)
C(1) 0.039(2) 0.041(2) 0.047(2) -0.009(1) -0.001(1) 0.015(1)
C(2) 0.040(2) 0.034(2) 0.050(2) -0.009(1) 0.005(1) 0.010(1)
C(3) 0.057(2) 0.031(2) 0.047(2) -0.007(1) 0.014(1) 0.008(1)
C(4) 0.047(2) 0.038(2) 0.048(2) -0.009(1) 0.008(1) 0.006(1)
C(5) 0.052(2) 0.068(2) 0.046(2) -0.004(2) 0.006(2) 0.015(2)
C(6) 0.056(2) 0.048(2) 0.055(2) -0.011(2) 0.013(2) 0.015(2)
C(7) 0.056(2) 0.079(3) 0.094(3) -0.020(2) 0.013(2) 0.016(2)
C(8) 0.053(3) 0.129(5) 0.156(6) -0.017(3) 0.022(3) 0.049(5)
C(9) 0.103(5) 0.096(5) 0.156(6) 0.017(4) 0.078(5) 0.036(4)
C(10) 0.146(6) 0.062(3) 0.114(5) -0.001(4) 0.069(4) 0.000(3)
C(11) 0.098(3) 0.059(2) 0.068(3) -0.014(2) 0.025(2) 0.004(2)
C(12) 0.044(2) 0.044(2) 0.048(2) -0.015(1) 0.007(1) 0.000(1)
C(13) 0.059(2) 0.053(2) 0.067(2) -0.016(2) 0.005(2) 0.010(2)
C(14) 0.053(2) 0.062(2) 0.092(3) -0.013(2) -0.005(2) -0.001(2)
C(15) 0.052(2) 0.074(3) 0.072(3) -0.027(2) 0.011(2) -0.020(2)
C(16) 0.071(3) 0.091(3) 0.069(3) -0.048(3) 0.015(2) 0.003(2)
C(17) 0.062(2) 0.064(2) 0.063(2) -0.029(2) 0.004(2) 0.013(2)
C(18) 0.061(3) 0.128(5) 0.115(4) -0.036(3) 0.023(3) -0.035(3)
C(19) 0.107(3) 0.038(2) 0.083(3) -0.026(2) 0.048(2) -0.002(2)
C(20) 0.259(9) 0.063(3) 0.130(5) -0.068(5) -0.039(6) 0.035(3)
C(21) 0.107(4) 0.049(2) 0.119(4) -0.035(2) -0.020(3) 0.031(3)
C(22) 0.155(6) 0.071(3) 0.142(5) -0.036(4) -0.005(4) 0.044(3)
C(23) 0.118(5) 0.058(3) 0.211(8) -0.029(3) -0.013(5) 0.062(4)
C(24) 0.093(4) 0.048(3) 0.209(8) -0.029(3) -0.032(5) 0.025(4)
C(25) 0.112(4) 0.054(3) 0.145(5) -0.021(3) -0.016(4) 0.001(3)
C(26) 0.110(4) 0.053(3) 0.122(5) -0.033(3) -0.018(3) 0.019(3)
C(27) 0.060(2) 0.041(2) 0.053(2) -0.005(2) 0.015(2) 0.007(2)
C(28) 0.103(4) 0.044(2) 0.130(4) 0.010(2) 0.032(3) -0.011(3)
C(29) 0.187(7) 0.079(4) 0.159(6) -0.022(4) 0.037(5) -0.062(4)

loop_
_atom_type_symbol
_atom_type_oxidation_number
_atom_type_number_in_cell
_atom_type_scat_dispersion_real
_atom_type_scat_dispersion_imag
_atom_type_scat_source
C 0 58 0.002 0.002
;International Tables for Crystallography
(1992, Vol. C, Tables 4.2.6.8 and 6.1.1.1)
;
H 0 62 0.000 0.000
;International Tables for Crystallography
(1992, Vol. C, Table 6.1.1.2)
;
N 0 2 0.004 0.003
;International Tables for Crystallography
(1992, Vol. C, Tables 4.2.6.8 and 6.1.1.1)
;
O 0 12 0.008 0.006
;International Tables for Crystallography
(1992, Vol. C, Tables 4.2.6.8 and 6.1.1.1)
;
S 0 2 0.110 0.124
;International Tables for Crystallography
(1992, Vol. C, Tables 4.2.6.8 and 6.1.1.1)
;

loop_
_geom_angle_atom_site_label_1
_geom_angle_atom_site_label_2
_geom_angle_atom_site_label_3
_geom_angle
_geom_angle_publ_flag
O(2) S(1) O(3) 118.9(2) yes
O(2) S(1) C(2) 107.7(1) yes
O(2) S(1) C(12) 108.9(2) yes
O(3) S(1) C(2) 106.4(1) yes
O(3) S(1) C(12) 108.6(2) yes
C(2) S(1) C(12) 105.6(1) yes
C(19) O(4) C(20) 123.1(5) yes
C(27) O(6) C(28) 115.2(4) yes
C(1) N(1) C(4) 113.7(2) yes
C(1) N(1) C(5) 121.2(3) yes
C(4) N(1) C(5) 121.5(3) yes
O(1) C(1) N(1) 125.6(3) yes
O(1) C(1) C(2) 126.4(3) yes
N(1) C(1) C(2) 108.0(2) yes
S(1) C(2) C(1) 113.2(2) yes
S(1) C(2) C(3) 114.0(2) yes
S(1) C(2) H(1) 107.8 no
C(1) C(2) C(3) 105.8(2) yes
C(1) C(2) H(1) 107.8 no
C(3) C(2) H(1) 107.8 no
C(2) C(3) C(4) 104.5(2) yes
C(2) C(3) C(19) 113.9(3) yes
C(2) C(3) H(2) 108.8 no
C(4) C(3) C(19) 111.9(3) yes
C(4) C(3) H(2) 108.8 no
C(19) C(3) H(2) 108.8 no
N(1) C(4) C(3) 103.6(2) yes
N(1) C(4) C(27) 111.9(3) yes
N(1) C(4) H(3) 110.2 no
C(3) C(4) C(27) 110.4(3) yes
C(3) C(4) H(3) 110.2 no
C(27) C(4) H(3) 110.2 no
N(1) C(5) C(6) 114.3(3) yes
N(1) C(5) H(4) 108.3 no
N(1) C(5) H(5) 108.2 no
C(6) C(5) H(4) 108.2 no
C(6) C(5) H(5) 108.2 no
H(4) C(5) H(5) 109.5 no
C(5) C(6) C(7) 120.6(3) yes
C(5) C(6) C(11) 120.4(4) yes
C(7) C(6) C(11) 118.9(4) yes
C(6) C(7) C(8) 118.2(5) yes
C(6) C(7) H(6) 120.9 no
C(8) C(7) H(6) 120.9 no
C(7) C(8) C(9) 122.3(6) yes
C(7) C(8) H(7) 119.0 no
C(9) C(8) H(7) 118.8 no
C(8) C(9) C(10) 119.9(5) yes
C(8) C(9) H(8) 120.1 no
C(10) C(9) H(8) 120.0 no
C(9) C(10) C(11) 119.2(6) yes
C(9) C(10) H(9) 120.3 no
C(11) C(10) H(9) 120.4 no
C(6) C(11) C(10) 121.5(5) yes
C(6) C(11) H(10) 119.3 no
C(10) C(11) H(10) 119.2 no
S(1) C(12) C(13) 119.9(3) yes
S(1) C(12) C(17) 118.9(3) yes
C(13) C(12) C(17) 121.3(3) yes
C(12) C(13) C(14) 118.8(4) yes
C(12) C(13) H(11) 120.6 no
C(14) C(13) H(11) 120.6 no
C(13) C(14) C(15) 121.8(4) yes
C(13) C(14) H(12) 119.1 no
C(15) C(14) H(12) 119.1 no
C(14) C(15) C(16) 118.0(4) yes
C(14) C(15) C(18) 121.1(5) yes
C(16) C(15) C(18) 120.9(5) yes
C(15) C(16) C(17) 122.0(4) yes
C(15) C(16) H(13) 119.0 no
C(17) C(16) H(13) 119.0 no
C(12) C(17) C(16) 118.1(4) yes
C(12) C(17) H(14) 120.9 no
C(16) C(17) H(14) 121.0 no
C(15) C(18) H(15) 109.4 no
C(15) C(18) H(16) 109.5 no
C(15) C(18) H(17) 109.5 no
H(15) C(18) H(16) 109.4 no
H(15) C(18) H(17) 109.4 no
H(16) C(18) H(17) 109.5 no
O(4) C(19) C(3) 106.6(3) yes
O(4) C(19) H(18) 110.1 no
O(4) C(19) H(19) 110.2 no
C(3) C(19) H(18) 110.1 no
C(3) C(19) H(19) 110.2 no
H(18) C(19) H(19) 109.5 no
O(4) C(20) C(21) 114.2(6) yes
O(4) C(20) H(20) 108.3 no
O(4) C(20) H(21) 108.0 no
C(21) C(20) H(20) 108.4 no
C(21) C(20) H(21) 108.2 no
H(20) C(20) H(21) 109.7 no
C(20) C(21) C(22) 117.4(6) yes
C(20) C(21) C(26) 123.5(4) yes
C(22) C(21) C(26) 119.1(5) yes
C(21) C(22) C(23) 118.0(6) yes
C(21) C(22) H(22) 121.0 no
C(23) C(22) H(22) 121.0 no
C(22) C(23) C(24) 120.9(6) yes
C(22) C(23) H(23) 119.5 no
C(24) C(23) H(23) 119.6 no
C(23) C(24) C(25) 119.2(6) yes
C(23) C(24) H(24) 120.4 no
C(25) C(24) H(24) 120.5 no
C(24) C(25) C(26) 122.6(7) yes
C(24) C(25) H(25) 118.7 no
C(26) C(25) H(25) 118.7 no
C(21) C(26) C(25) 119.7(5) yes
C(21) C(26) H(26) 120.1 no
C(25) C(26) H(26) 120.1 no
O(5) C(27) O(6) 124.3(3) yes
O(5) C(27) C(4) 125.1(3) yes
O(6) C(27) C(4) 110.6(3) yes
O(6) C(28) C(29) 108.0(5) yes
O(6) C(28) H(27) 109.8 no
O(6) C(28) H(28) 109.8 no
C(29) C(28) H(27) 109.8 no
C(29) C(28) H(28) 109.9 no
H(27) C(28) H(28) 109.5 no
C(28) C(29) H(29) 109.5 no
C(28) C(29) H(30) 109.6 no
C(28) C(29) H(31) 109.4 no
H(29) C(29) H(30) 109.5 no
H(29) C(29) H(31) 109.4 no
H(30) C(29) H(31) 109.5 no

loop_
_geom_bond_atom_site_label_1
_geom_bond_atom_site_label_2
_geom_bond_distance
_geom_bond_publ_flag
S(1) O(2) 1.431(2) yes
S(1) O(3) 1.431(2) yes
S(1) C(2) 1.791(3) yes
S(1) C(12) 1.769(3) yes
O(1) C(1) 1.221(4) yes
O(4) C(19) 1.413(5) yes
O(4) C(20) 1.209(7) yes
O(5) C(27) 1.191(4) yes
O(6) C(27) 1.319(4) yes
O(6) C(28) 1.467(5) yes
N(1) C(1) 1.354(4) yes
N(1) C(4) 1.460(4) yes
N(1) C(5) 1.449(4) yes
C(1) C(2) 1.522(4) yes
C(2) C(3) 1.520(4) yes
C(2) H(1) 0.95 no
C(3) C(4) 1.545(4) yes
C(3) C(19) 1.512(5) yes
C(3) H(2) 0.95 no
C(4) C(27) 1.521(4) yes
C(4) H(3) 0.95 no
C(5) C(6) 1.510(5) yes
C(5) H(4) 0.95 no
C(5) H(5) 0.95 no
C(6) C(7) 1.377(6) yes
C(6) C(11) 1.371(5) yes
C(7) C(8) 1.400(6) yes
C(7) H(6) 0.95 no
C(8) C(9) 1.32(1) yes
C(8) H(7) 0.95 no
C(9) C(10) 1.37(1) yes
C(9) H(8) 0.95 no
C(10) C(11) 1.370(7) yes
C(10) H(9) 0.95 no
C(11) H(10) 0.95 no
C(12) C(13) 1.376(5) yes
C(12) C(17) 1.383(5) yes
C(13) C(14) 1.382(5) yes
C(13) H(11) 0.95 no
C(14) C(15) 1.383(6) yes
C(14) H(12) 0.95 no
C(15) C(16) 1.370(6) yes
C(15) C(18) 1.507(6) yes
C(16) C(17) 1.396(5) yes
C(16) H(13) 0.95 no
C(17) H(14) 0.95 no
C(18) H(15) 0.95 no
C(18) H(16) 0.95 no
C(18) H(17) 0.95 no
C(19) H(18) 0.95 no
C(19) H(19) 0.95 no
C(20) C(21) 1.532(7) yes
C(20) H(20) 0.95 no
C(20) H(21) 0.95 no
C(21) C(22) 1.397(7) yes
C(21) C(26) 1.355(7) yes
C(22) C(23) 1.413(9) yes
C(22) H(22) 0.95 no
C(23) C(24) 1.35(1) yes
C(23) H(23) 0.95 no
C(24) C(25) 1.317(9) yes
C(24) H(24) 0.95 no
C(25) C(26) 1.382(7) yes
C(25) H(25) 0.95 no
C(26) H(26) 0.95 no
C(28) C(29) 1.469(9) yes
C(28) H(27) 0.95 no
C(28) H(28) 0.95 no
C(29) H(29) 0.95 no
C(29) H(30) 0.95 no
C(29) H(31) 0.95 no

loop_
_geom_contact_atom_site_label_1
_geom_contact_atom_site_label_2
_geom_contact_distance
_geom_contact_site_symmetry_2
_geom_contact_publ_flag
O(1) C(1) 3.046(4) 2_656 no
O(1) O(1) 3.280(5) 2_656 no
O(1) C(2) 3.302(4) 2_656 no
O(1) N(1) 3.406(4) 2_656 no
O(2) C(23) 3.237(6) 1_545 no
O(2) C(19) 3.414(4) 2_655 no
O(2) C(24) 3.536(8) 1_545 no
O(3) C(5) 3.227(4) 1_554 no
O(3) C(6) 3.535(4) 1_554 no
O(5) C(28) 3.352(6) 2_566 no
C(1) C(1) 3.283(6) 2_656 no
C(22) C(22) 3.44(1) 2_665 no
C(25) C(26) 3.582(8) 2_666 no
C(26) C(26) 3.40(1) 2_666 no
